data_4105957
loop_
_publ_author_name
'Omar K. Farha'
'Abraham M. Shultz'
'Amy A. Sarjeant'
'SonBinh T. Nguyen'
'Joseph T. Hupp'

_publ_section_title
;
 Active-Site-Accessible, Porphyrinic Metal-Organic Framework Materials
;
_journal_name_full 'Journal of the American Chemical Society'
_journal_page_first 5652
_journal_page_last 5655
_journal_paper_doi 10.1021/ja111042f
_journal_volume 133
_journal_year 2011
_chemical_formula_moiety 'C90 H32 F10 Mn N10 O8 Pd Zn2, 31(C3 H7 N O)'
_chemical_formula_sum 'C183 H249 F10 Mn N41 O39 Pd Zn2'
_chemical_formula_weight 4129.31
_chemical_name_systematic
; 
 ? 
;
_space_group_IT_number 47
_symmetry_cell_setting orthorhombic
_symmetry_space_group_name_Hall '-P 2 2'
_symmetry_space_group_name_H-M 'P m m m'
_atom_sites_solution_hydrogens geom
_atom_sites_solution_primary direct
_atom_sites_solution_secondary difmap
_audit_creation_method SHELXL-97
_cell_angle_alpha 90.00
_cell_angle_beta 90.00
_cell_angle_gamma 90.00
_cell_formula_units_Z 1
_cell_length_a 16.5671(5)
_cell_length_b 16.5864(5)
_cell_length_c 22.1775(10)
_cell_measurement_reflns_used 4054
_cell_measurement_temperature 100(2)
_cell_measurement_theta_max 48.04
_cell_measurement_theta_min 2.67
_cell_volume 6094.1(4)
_computing_cell_refinement 'SAINT V7.23A (Bruker, 2005)'
_computing_data_collection 'APEX2 V2.1-4 (Bruker, 2007)'
_computing_data_reduction 'Bruker SAINT'
_computing_molecular_graphics 'Bruker SHELXTL'
_computing_publication_material 'Bruker SHELXTL'
_computing_structure_refinement 'SHELXL-97 (Sheldrick, 1997)'
_computing_structure_solution 'SHELXS-97 (Sheldrick, 1990)'
_diffrn_ambient_temperature 100(2)
_diffrn_measured_fraction_theta_full 0.998
_diffrn_measured_fraction_theta_max 0.998
_diffrn_measurement_device_type 'Bruker APEX-II CCD'
_diffrn_measurement_method '\f and \w scans'
_diffrn_radiation_monochromator graphite
_diffrn_radiation_source 'fine-focus sealed tube'
_diffrn_radiation_type CuK\a
_diffrn_radiation_wavelength 1.54178
_diffrn_reflns_av_R_equivalents 0.0672
_diffrn_reflns_av_sigmaI/netI 0.0607
_diffrn_reflns_limit_h_max 16
_diffrn_reflns_limit_h_min -16
_diffrn_reflns_limit_k_max 16
_diffrn_reflns_limit_k_min -15
_diffrn_reflns_limit_l_max 22
_diffrn_reflns_limit_l_min -22
_diffrn_reflns_number 19980
_diffrn_reflns_theta_full 50.43
_diffrn_reflns_theta_max 50.43
_diffrn_reflns_theta_min 3.33
_diffrn_standards_number 0
_exptl_absorpt_coefficient_mu 1.853
_exptl_absorpt_correction_T_max 0.9131
_exptl_absorpt_correction_T_min 0.5956
_exptl_absorpt_correction_type multi-scan
_exptl_absorpt_process_details 'SADABS (Bruker)'
_exptl_crystal_colour violet
_exptl_crystal_density_diffrn 1.125
_exptl_crystal_description plate
_exptl_crystal_F_000 2167
_exptl_crystal_size_max 0.31
_exptl_crystal_size_mid 0.24
_exptl_crystal_size_min 0.05
_refine_diff_density_max 0.747
_refine_diff_density_min -0.508
_refine_diff_density_rms 0.054
_refine_ls_extinction_method none
_refine_ls_goodness_of_fit_ref 0.912
_refine_ls_hydrogen_treatment constr
_refine_ls_matrix_type full
_refine_ls_number_parameters 242
_refine_ls_number_reflns 3608
_refine_ls_number_restraints 353
_refine_ls_restrained_S_all 0.911
_refine_ls_R_factor_all 0.0865
_refine_ls_R_factor_gt 0.0622
_refine_ls_shift/su_max 0.002
_refine_ls_shift/su_mean 0.000
_refine_ls_structure_factor_coef Fsqd
_refine_ls_weighting_details 'calc w=1/[\s^2^(Fo^2^)+(0.1111P)^2^+0.0000P] where P=(Fo^2^+2Fc^2^)/3'
_refine_ls_weighting_scheme calc
_refine_ls_wR_factor_gt 0.1554
_refine_ls_wR_factor_ref 0.1647
_reflns_number_gt 2179
_reflns_number_total 3608
_reflns_threshold_expression >2sigma(I)
_cod_data_source_file ja111042f_si_004.cif
_cod_data_source_block n0221
_cod_database_code 4105957

loop_
_symmetry_equiv_pos_as_xyz
'x, y, z'
'-x, -y, z'
'-x, y, -z'
'x, -y, -z'
'-x, -y, -z'
'x, y, -z'
'x, -y, z'
'-x, y, z'

loop_
_atom_site_label
_atom_site_type_symbol
_atom_site_fract_x
_atom_site_fract_y
_atom_site_fract_z
_atom_site_U_iso_or_equiv
_atom_site_adp_type
_atom_site_occupancy
_atom_site_symmetry_multiplicity
_atom_site_calc_flag
_atom_site_refinement_flags
Zn1 Zn 0.0000 0.5000 0.43450(6) 0.0541(4) Uani 1 4 d SU
Pd1 Pd 0.5000 1.0000 0.5000 0.0972(6) Uani 1 8 d SU
O1 O 0.0837(2) 0.5838(2) 0.45210(18) 0.1124(14) Uani 1 1 d U
N1 N 0.5000 0.8802(3) 0.5000 0.097(3) Uani 1 4 d SU
N2 N 0.3803(3) 1.0000 0.5000 0.090(3) Uani 1 4 d SU
C1 C 0.1075(4) 0.6069(4) 0.5000 0.075(2) Uani 1 2 d SU
C2 C 0.1734(3) 0.6742(3) 0.5000 0.083(2) Uani 1 2 d SU
C3 C 0.2008(3) 0.7018(3) 0.4450(3) 0.110(2) Uani 1 1 d U
H3A H 0.1811 0.6821 0.4076 0.133 Uiso 1 1 calc R
C4 C 0.2606(3) 0.7620(3) 0.4493(3) 0.122(2) Uani 1 1 d U
H4A H 0.2814 0.7842 0.4130 0.147 Uiso 1 1 calc R
C5 C 0.2887(3) 0.7887(3) 0.5000 0.091(3) Uani 1 2 d SU
C6 C 0.3542(3) 0.8548(3) 0.5000 0.115(3) Uani 1 2 d SU
C7 C 0.3307(3) 0.9333(3) 0.5000 0.098(3) Uani 1 2 d SU
C8 C 0.2443(3) 0.9591(3) 0.5000 0.121(3) Uani 1 2 d SU
C9 C 0.4326(3) 0.8316(3) 0.5000 0.119(3) Uani 1 2 d SU
C10 C 0.4601(3) 0.7447(3) 0.5000 0.119(3) Uani 1 2 d SU
Mn1 Mn 0.0000 0.5000 0.0000 0.250(3) Uani 1 8 d SDU
N3 N 0.0000 0.5000 0.3553(5) 0.098(3) Uani 1 4 d SDU
N4 N 0.0611(8) 0.4382(9) 0.0662(3) 0.306(8) Uani 0.50 1 d PDU
C11 C -0.0429(6) 0.5430(6) 0.3174(5) 0.129(4) Uani 0.50 1 d PDU
H11A H -0.0775 0.5792 0.3383 0.155 Uiso 0.50 1 calc PR
C12 C -0.0519(7) 0.5504(7) 0.2574(5) 0.158(5) Uani 0.50 1 d PDU
H12A H -0.0895 0.5862 0.2393 0.190 Uiso 0.50 1 calc PR
C13 C 0.0000 0.5000 0.2239(5) 0.162(6) Uani 1 4 d SDU
C14 C 0.0000 0.5000 0.1555(6) 0.235(7) Uani 1 4 d SDU
C15 C 0.0554(10) 0.4485(10) 0.1258(3) 0.294(8) Uani 0.50 1 d PDU
C16 C 0.1082(13) 0.3925(14) 0.1564(5) 0.349(10) Uani 0.50 1 d PDU
H16A H 0.1103 0.3825 0.1985 0.419 Uiso 0.50 1 calc PR
C17 C 0.1541(12) 0.3568(13) 0.1133(5) 0.369(11) Uani 0.50 1 d PDU
H17A H 0.1938 0.3162 0.1189 0.442 Uiso 0.50 1 calc PR
C18 C 0.1298(11) 0.3939(14) 0.0571(5) 0.368(10) Uani 0.50 1 d PDU
C19 C 0.129(2) 0.3597(19) 0.0000 0.368(12) Uani 0.50 2 d SPDU
C20 C 0.204(4) 0.306(5) 0.0000 0.409(12) Uani 0.50 2 d SPDU
C21 C 0.279(6) 0.331(2) 0.0000 0.478(15) Uani 0.50 2 d SPDU
C22 C 0.339(3) 0.282(7) 0.0000 0.531(16) Uani 0.50 2 d SPDU
C23 C 0.326(6) 0.205(6) 0.0000 0.559(17) Uani 0.50 2 d SPDU
C24 C 0.252(8) 0.179(2) 0.0000 0.518(16) Uani 0.50 2 d SPDU
C25 C 0.192(4) 0.229(7) 0.0000 0.475(15) Uani 0.50 2 d SPDU
F1 F 0.300(2) 0.420(2) 0.0000 0.548(17) Uani 0.50 2 d SPDU
F2 F 0.4301(18) 0.300(3) 0.0000 0.612(19) Uani 0.50 2 d SPDU
F3 F 0.398(2) 0.146(3) 0.0000 0.59(2) Uani 0.50 2 d SPDU
F4 F 0.244(2) 0.0862(18) 0.0000 0.566(17) Uani 0.50 2 d SPDU
F5 F 0.110(2) 0.185(2) 0.0000 0.511(14) Uani 0.50 2 d SPDU

loop_
_atom_site_aniso_label
_atom_site_aniso_U_11
_atom_site_aniso_U_22
_atom_site_aniso_U_33
_atom_site_aniso_U_23
_atom_site_aniso_U_13
_atom_site_aniso_U_12
Zn1 0.0277(6) 0.0291(6) 0.1055(11) 0.000 0.000 0.000
Pd1 0.0144(5) 0.0167(5) 0.2604(16) 0.000 0.000 0.000
O1 0.091(3) 0.098(3) 0.148(4) 0.006(3) 0.000(2) -0.067(2)
N1 0.030(3) 0.023(3) 0.239(9) 0.000 0.000 0.000
N2 0.022(3) 0.023(3) 0.225(9) 0.000 0.000 0.000
C1 0.022(3) 0.032(3) 0.171(8) 0.000 0.000 -0.015(3)
C2 0.025(3) 0.030(3) 0.193(7) 0.000 0.000 -0.002(3)
C3 0.093(4) 0.099(4) 0.139(5) 0.020(3) 0.001(3) -0.073(3)
C4 0.083(4) 0.103(5) 0.181(7) 0.004(4) 0.002(4) -0.064(4)
C5 0.019(3) 0.031(3) 0.221(9) 0.000 0.000 -0.006(3)
C6 0.027(3) 0.028(3) 0.291(10) 0.000 0.000 -0.005(2)
C7 0.019(3) 0.028(3) 0.248(8) 0.000 0.000 0.001(2)
C8 0.029(3) 0.038(3) 0.294(10) 0.000 0.000 0.007(3)
C9 0.025(3) 0.023(3) 0.307(10) 0.000 0.000 -0.005(2)
C10 0.040(3) 0.025(3) 0.292(10) 0.000 0.000 0.004(2)
Mn1 0.353(7) 0.328(6) 0.069(2) 0.000 0.000 0.000
N3 0.092(7) 0.076(6) 0.126(9) 0.000 0.000 0.000
N4 0.46(2) 0.42(2) 0.032(5) -0.003(7) 0.005(7) 0.097(12)
C11 0.160(11) 0.140(10) 0.088(7) 0.002(7) 0.016(7) -0.034(7)
C12 0.206(13) 0.172(12) 0.096(7) 0.012(8) 0.013(8) -0.021(8)
C13 0.238(18) 0.183(15) 0.066(7) 0.000 0.000 0.000
C14 0.35(2) 0.29(2) 0.061(7) 0.000 0.000 0.000
C15 0.45(2) 0.40(2) 0.037(5) 0.007(9) 0.005(9) 0.097(12)
C16 0.50(3) 0.50(3) 0.051(7) 0.009(13) 0.018(12) 0.185(16)
C17 0.56(3) 0.52(3) 0.021(6) -0.024(11) 0.001(11) 0.209(18)
C18 0.53(2) 0.53(2) 0.044(6) -0.008(9) 0.002(10) 0.181(16)
C19 0.55(2) 0.55(3) 0.008(7) 0.000 0.000 0.21(2)
C20 0.54(2) 0.54(3) 0.148(17) 0.000 0.000 0.196(18)
C21 0.53(2) 0.64(3) 0.27(2) 0.000 0.000 0.18(2)
C22 0.54(3) 0.70(3) 0.35(3) 0.000 0.000 0.20(2)
C23 0.63(3) 0.67(3) 0.38(3) 0.000 0.000 0.23(2)
C24 0.64(3) 0.56(3) 0.35(3) 0.000 0.000 0.24(2)
C25 0.62(3) 0.53(3) 0.27(2) 0.000 0.000 0.21(2)
F1 0.56(4) 0.66(3) 0.43(4) 0.000 0.000 0.11(2)
F2 0.54(3) 0.80(4) 0.50(4) 0.000 0.000 0.23(3)
F3 0.65(3) 0.73(4) 0.40(4) 0.000 0.000 0.26(4)
F4 0.78(4) 0.56(3) 0.36(3) 0.000 0.000 0.26(3)
F5 0.64(3) 0.47(3) 0.42(3) 0.000 0.000 0.20(2)

loop_
_atom_type_symbol
_atom_type_description
_atom_type_scat_dispersion_real
_atom_type_scat_dispersion_imag
_atom_type_scat_source
C C 0.0181 0.0091 'International Tables Vol C Tables 4.2.6.8 and 6.1.1.4'
H H 0.0000 0.0000 'International Tables Vol C Tables 4.2.6.8 and 6.1.1.4'
N N 0.0311 0.0180 'International Tables Vol C Tables 4.2.6.8 and 6.1.1.4'
O O 0.0492 0.0322 'International Tables Vol C Tables 4.2.6.8 and 6.1.1.4'
F F 0.0727 0.0534 'International Tables Vol C Tables 4.2.6.8 and 6.1.1.4'
Mn Mn -0.5299 2.8052 'International Tables Vol C Tables 4.2.6.8 and 6.1.1.4'
Zn Zn -1.5491 0.6778 'International Tables Vol C Tables 4.2.6.8 and 6.1.1.4'
Pd Pd 0.1215 3.9337 'International Tables Vol C Tables 4.2.6.8 and 6.1.1.4'

loop_
_geom_angle_atom_site_label_1
_geom_angle_atom_site_label_2
_geom_angle_atom_site_label_3
_geom_angle
_geom_angle_site_symmetry_1
_geom_angle_site_symmetry_3
N3 Zn1 O1 101.24(12) . .
N3 Zn1 O1 101.24(12) . 7_565
O1 Zn1 O1 88.0(2) . 7_565
N3 Zn1 O1 101.24(12) . 2_565
O1 Zn1 O1 157.5(2) . 2_565
O1 Zn1 O1 87.7(2) 7_565 2_565
N3 Zn1 O1 101.24(12) . 8
O1 Zn1 O1 87.7(2) . 8
O1 Zn1 O1 157.5(2) 7_565 8
O1 Zn1 O1 88.0(2) 2_565 8
N3 Zn1 Zn1 180.000(1) . 5_566
O1 Zn1 Zn1 78.76(12) . 5_566
O1 Zn1 Zn1 78.76(12) 7_565 5_566
O1 Zn1 Zn1 78.76(12) 2_565 5_566
O1 Zn1 Zn1 78.76(12) 8 5_566
N2 Pd1 N2 180.0 . 5_676
N2 Pd1 N1 90.000(1) . .
N2 Pd1 N1 90.000(1) 5_676 .
N2 Pd1 N1 90.000(1) . 5_676
N2 Pd1 N1 90.000(1) 5_676 5_676
N1 Pd1 N1 180.000(1) . 5_676
C1 O1 Zn1 128.6(4) . .
C9 N1 C9 108.3(6) 3_656 .
C9 N1 Pd1 125.8(3) 3_656 .
C9 N1 Pd1 125.8(3) . .
C7 N2 C7 106.8(6) . 7_575
C7 N2 Pd1 126.6(3) . .
C7 N2 Pd1 126.6(3) 7_575 .
O1 C1 O1 125.3(7) . 6_556
O1 C1 C2 117.3(3) . .
O1 C1 C2 117.3(3) 6_556 .
C3 C2 C3 124.2(6) 6_556 .
C3 C2 C1 117.9(3) 6_556 .
C3 C2 C1 117.9(3) . .
C2 C3 C4 114.0(5) . .
C2 C3 H3A 123.0 . .
C4 C3 H3A 123.0 . .
C5 C4 C3 123.6(6) . .
C5 C4 H4A 118.2 . .
C3 C4 H4A 118.2 . .
C4 C5 C4 120.5(7) . 6_556
C4 C5 C6 119.7(3) . .
C4 C5 C6 119.7(3) 6_556 .
C9 C6 C7 123.2(5) . .
C9 C6 C5 118.2(5) . .
C7 C6 C5 118.6(5) . .
C6 C7 N2 126.7(5) . .
C6 C7 C8 123.3(5) . .
N2 C7 C8 110.0(4) . .
C8 C8 C7 106.6(3) 7_575 .
C6 C9 N1 127.6(5) . .
C6 C9 C10 124.1(5) . .
N1 C9 C10 108.3(5) . .
C10 C10 C9 107.5(3) 3_656 .
N4 Mn1 N4 180.0(7) 7_565 3
N4 Mn1 N4 121.0(9) 7_565 6
N4 Mn1 N4 59.0(9) 3 6
N4 Mn1 N4 91.1(5) 7_565 4_565
N4 Mn1 N4 88.9(5) 3 4_565
N4 Mn1 N4 59.8(9) 6 4_565
N4 Mn1 N4 59.8(9) 7_565 .
N4 Mn1 N4 120.2(9) 3 .
N4 Mn1 N4 91.1(5) 6 .
N4 Mn1 N4 121.0(9) 4_565 .
N4 Mn1 N4 88.9(5) 7_565 8
N4 Mn1 N4 91.1(5) 3 8
N4 Mn1 N4 120.2(9) 6 8
N4 Mn1 N4 180.0(7) 4_565 8
N4 Mn1 N4 59.0(9) . 8
N4 Mn1 N4 120.2(9) 7_565 5_565
N4 Mn1 N4 59.8(9) 3 5_565
N4 Mn1 N4 88.9(5) 6 5_565
N4 Mn1 N4 59.0(9) 4_565 5_565
N4 Mn1 N4 180.0(3) . 5_565
N4 Mn1 N4 121.0(9) 8 5_565
N4 Mn1 N4 59.0(9) 7_565 2_565
N4 Mn1 N4 121.0(9) 3 2_565
N4 Mn1 N4 180.0(7) 6 2_565
N4 Mn1 N4 120.2(9) 4_565 2_565
N4 Mn1 N4 88.9(5) . 2_565
N4 Mn1 N4 59.8(9) 8 2_565
N4 Mn1 N4 91.1(5) 5_565 2_565
C11 N3 C11 65.7(10) 7_565 2_565
C11 N3 C11 65.9(10) 7_565 .
C11 N3 C11 100.4(14) 2_565 .
C11 N3 C11 100.4(14) 7_565 8
C11 N3 C11 65.9(10) 2_565 8
C11 N3 C11 65.7(10) . 8
C11 N3 Zn1 129.8(7) 7_565 .
C11 N3 Zn1 129.8(7) 2_565 .
C11 N3 Zn1 129.8(7) . .
C11 N3 Zn1 129.8(7) 8 .
C15 N4 C18 105.8(7) . .
C15 N4 Mn1 127.5(7) . .
C18 N4 Mn1 124.9(7) . .
N3 C11 C12 138.0(13) . .
N3 C11 C11 39.8(7) . 2_565
C12 C11 C11 98.2(7) . 2_565
N3 C11 H11A 111.0 . .
C12 C11 H11A 111.0 . .
C11 C11 H11A 150.8 2_565 .
C11 C12 C13 113.6(13) . .
C11 C12 H12A 123.2 . .
C13 C12 H12A 123.2 . .
C12 C13 C12 72.7(10) 8 2_565
C12 C13 C12 116.3(14) 8 7_565
C12 C13 C12 75.0(11) 2_565 7_565
C12 C13 C12 75.0(11) 8 .
C12 C13 C12 116.3(14) 2_565 .
C12 C13 C12 72.7(10) 7_565 .
C12 C13 C14 121.8(7) 8 .
C12 C13 C14 121.8(7) 2_565 .
C12 C13 C14 121.8(7) 7_565 .
C12 C13 C14 121.8(7) . .
C15 C14 C15 124.5(11) 8 7_565
C15 C14 C15 80.8(16) 8 .
C15 C14 C15 74.1(16) 7_565 .
C15 C14 C15 74.1(16) 8 2_565
C15 C14 C15 80.8(16) 7_565 2_565
C15 C14 C15 124.5(11) . 2_565
C15 C14 C13 117.7(6) 8 .
C15 C14 C13 117.7(6) 7_565 .
C15 C14 C13 117.7(6) . .
C15 C14 C13 117.7(6) 2_565 .
N4 C15 C14 125.6(9) . .
N4 C15 C16 109.9(8) . .
C14 C15 C16 124.2(8) . .
N4 C15 C15 97.3(9) . 7_565
C14 C15 C15 52.9(8) . 7_565
C16 C15 C15 130.0(14) . 7_565
N4 C15 C15 94.0(9) . 8
C14 C15 C15 49.6(8) . 8
C16 C15 C15 127.2(14) . 8
C15 C15 C15 90.000(2) 7_565 8
C17 C16 C15 106.8(8) . .
C17 C16 H16A 126.6 . .
C15 C16 H16A 126.6 . .
C16 C17 C18 105.4(8) . .
C16 C17 H17A 127.3 . .
C18 C17 H17A 127.3 . .
N4 C18 C19 110.1(18) . .
N4 C18 C17 109.5(9) . .
C19 C18 C17 128.0(14) . .
C18 C19 C18 132(2) . 6
C18 C19 C20 103(2) . .
C18 C19 C20 103(2) 6 .
C21 C20 C25 116.7(18) . .
C21 C20 C19 127(10) . .
C25 C20 C19 117(10) . .
C22 C21 C20 122.9(18) . .
C22 C21 F1 116(10) . .
C20 C21 F1 121(10) . .
C21 C22 C23 119.5(18) . .
C21 C22 F2 129(10) . .
C23 C22 F2 111(10) . .
C24 C23 C22 119.1(18) . .
C24 C23 F3 121(10) . .
C22 C23 F3 119(10) . .
C25 C24 C23 120.6(17) . .
C25 C24 F4 125(10) . .
C23 C24 F4 114(10) . .
C24 C25 C20 121.2(17) . .
C24 C25 F5 112(10) . .
C20 C25 F5 127(10) . .

loop_
_geom_bond_atom_site_label_1
_geom_bond_atom_site_label_2
_geom_bond_distance
_geom_bond_site_symmetry_2
Zn1 N3 1.757(11) .
Zn1 O1 2.002(3) .
Zn1 O1 2.002(3) 7_565
Zn1 O1 2.002(3) 2_565
Zn1 O1 2.002(3) 8
Zn1 Zn1 2.905(2) 5_566
Pd1 N2 1.982(5) .
Pd1 N2 1.982(5) 5_676
Pd1 N1 1.987(6) .
Pd1 N1 1.987(6) 5_676
O1 C1 1.196(4) .
N1 C9 1.378(6) 3_656
N1 C9 1.378(6) .
N2 C7 1.378(6) .
N2 C7 1.378(6) 7_575
C1 O1 1.196(4) 6_556
C1 C2 1.562(8) .
C2 C3 1.379(5) 6_556
C2 C3 1.379(5) .
C3 C4 1.410(6) .
C3 H3A 0.9500 .
C4 C5 1.295(5) .
C4 H4A 0.9500 .
C5 C4 1.295(5) 6_556
C5 C6 1.543(8) .
C6 C9 1.354(7) .
C6 C7 1.360(7) .
C7 C8 1.494(7) .
C8 C8 1.357(11) 7_575
C9 C10 1.512(7) .
C10 C10 1.324(11) 3_656
Mn1 N4 2.056(6) 7_565
Mn1 N4 2.056(6) 3
Mn1 N4 2.056(6) 6
Mn1 N4 2.056(6) 4_565
Mn1 N4 2.056(6) .
Mn1 N4 2.056(6) 8
Mn1 N4 2.056(6) 5_565
Mn1 N4 2.056(6) 2_565
N3 C11 1.311(7) 7_565
N3 C11 1.311(7) 2_565
N3 C11 1.311(7) .
N3 C11 1.311(7) 8
N4 C15 1.336(8) .
N4 C18 1.371(9) .
C11 C12 1.344(8) .
C11 C11 2.01(2) 2_565
C11 H11A 0.9500 .
C12 C13 1.411(8) .
C12 H12A 0.9500 .
C13 C12 1.411(8) 8
C13 C12 1.411(8) 2_565
C13 C12 1.411(8) 7_565
C13 C14 1.516(9) .
C14 C15 1.417(8) 8
C14 C15 1.417(8) 7_565
C14 C15 1.417(8) .
C14 C15 1.417(8) 2_565
C15 C16 1.445(9) .
C15 C15 1.71(3) 7_565
C15 C15 1.84(3) 8
C16 C17 1.357(9) .
C16 H16A 0.9500 .
C17 C18 1.446(9) .
C17 H17A 0.9500 .
C18 C19 1.388(10) .
C19 C18 1.388(10) 6
C19 C20 1.531(10) .
C20 C21 1.303(19) .
C20 C25 1.305(19) .
C21 C22 1.281(19) .
C21 F1 1.53(2) .
C22 C23 1.299(19) .
C22 F2 1.54(2) .
C23 C24 1.297(19) .
C23 F3 1.53(2) .
C24 C25 1.293(19) .
C24 F4 1.54(2) .
C25 F5 1.54(2) .

loop_
_geom_torsion_atom_site_label_1
_geom_torsion_atom_site_label_2
_geom_torsion_atom_site_label_3
_geom_torsion_atom_site_label_4
_geom_torsion
_geom_torsion_site_symmetry_1
_geom_torsion_site_symmetry_4
N3 Zn1 O1 C1 -179.4(5) . .
O1 Zn1 O1 C1 -78.4(6) 7_565 .
O1 Zn1 O1 C1 0.6(5) 2_565 .
O1 Zn1 O1 C1 79.6(6) 8 .
Zn1 Zn1 O1 C1 0.6(5) 5_566 .
N2 Pd1 N1 C9 180.0 . 3_656
N2 Pd1 N1 C9 0.0 5_676 3_656
N1 Pd1 N1 C9 180(100) 5_676 3_656
N2 Pd1 N1 C9 0.0 . .
N2 Pd1 N1 C9 180.0 5_676 .
N1 Pd1 N1 C9 0(100) 5_676 .
N2 Pd1 N2 C7 0(100) 5_676 .
N1 Pd1 N2 C7 0.0 . .
N1 Pd1 N2 C7 180.0 5_676 .
N2 Pd1 N2 C7 0.0 5_676 7_575
N1 Pd1 N2 C7 180.0 . 7_575
N1 Pd1 N2 C7 0.0 5_676 7_575
Zn1 O1 C1 O1 -1.3(12) . 6_556
Zn1 O1 C1 C2 -179.5(3) . .
O1 C1 C2 C3 179.4(6) . 6_556
O1 C1 C2 C3 1.0(8) 6_556 6_556
O1 C1 C2 C3 -1.0(8) . .
O1 C1 C2 C3 -179.4(6) 6_556 .
C3 C2 C3 C4 0.1(10) 6_556 .
C1 C2 C3 C4 -179.5(5) . .
C2 C3 C4 C5 0.9(9) . .
C3 C4 C5 C4 -1.9(12) . 6_556
C3 C4 C5 C6 179.9(5) . .
C4 C5 C6 C9 -90.9(6) . .
C4 C5 C6 C9 90.9(6) 6_556 .
C4 C5 C6 C7 89.1(6) . .
C4 C5 C6 C7 -89.1(6) 6_556 .
C9 C6 C7 N2 0.0 . .
C5 C6 C7 N2 180.0 . .
C9 C6 C7 C8 180.0 . .
C5 C6 C7 C8 0.0 . .
C7 N2 C7 C6 180.0 7_575 .
Pd1 N2 C7 C6 0.0 . .
C7 N2 C7 C8 0.0 7_575 .
Pd1 N2 C7 C8 180.0 . .
C6 C7 C8 C8 180.0 . 7_575
N2 C7 C8 C8 0.0 . 7_575
C7 C6 C9 N1 0.0 . .
C5 C6 C9 N1 180.0 . .
C7 C6 C9 C10 180.0 . .
C5 C6 C9 C10 0.0 . .
C9 N1 C9 C6 180.0 3_656 .
Pd1 N1 C9 C6 0.0 . .
C9 N1 C9 C10 0.0 3_656 .
Pd1 N1 C9 C10 180.0 . .
C6 C9 C10 C10 180.0 . 3_656
N1 C9 C10 C10 0.0 . 3_656
O1 Zn1 N3 C11 180.0(6) . 7_565
O1 Zn1 N3 C11 89.9(6) 7_565 7_565
O1 Zn1 N3 C11 0.0(6) 2_565 7_565
O1 Zn1 N3 C11 -90.1(6) 8 7_565
Zn1 Zn1 N3 C11 -135(100) 5_566 7_565
O1 Zn1 N3 C11 90.1(6) . 2_565
O1 Zn1 N3 C11 0.0(6) 7_565 2_565
O1 Zn1 N3 C11 -89.9(6) 2_565 2_565
O1 Zn1 N3 C11 -180.0(6) 8 2_565
Zn1 Zn1 N3 C11 135(100) 5_566 2_565
O1 Zn1 N3 C11 -89.9(6) . .
O1 Zn1 N3 C11 -180.0(6) 7_565 .
O1 Zn1 N3 C11 90.1(6) 2_565 .
O1 Zn1 N3 C11 0.0(6) 8 .
Zn1 Zn1 N3 C11 -45(100) 5_566 .
O1 Zn1 N3 C11 0.0(6) . 8
O1 Zn1 N3 C11 -90.1(6) 7_565 8
O1 Zn1 N3 C11 180.0(6) 2_565 8
O1 Zn1 N3 C11 89.9(6) 8 8
Zn1 Zn1 N3 C11 45(100) 5_566 8
N4 Mn1 N4 C15 51.3(19) 7_565 .
N4 Mn1 N4 C15 -128.7(19) 3 .
N4 Mn1 N4 C15 177.1(14) 6 .
N4 Mn1 N4 C15 122.3(19) 4_565 .
N4 Mn1 N4 C15 -57.7(19) 8 .
N4 Mn1 N4 C15 -85(100) 5_565 .
N4 Mn1 N4 C15 -2.9(14) 2_565 .
N4 Mn1 N4 C18 -111(2) 7_565 .
N4 Mn1 N4 C18 69(2) 3 .
N4 Mn1 N4 C18 15(3) 6 .
N4 Mn1 N4 C18 -40(2) 4_565 .
N4 Mn1 N4 C18 140(2) 8 .
N4 Mn1 N4 C18 113(100) 5_565 .
N4 Mn1 N4 C18 -165(3) 2_565 .
C11 N3 C11 C12 -56.2(15) 7_565 .
C11 N3 C11 C12 1.1(11) 2_565 .
C11 N3 C11 C12 58.6(15) 8 .
Zn1 N3 C11 C12 -178.9(11) . .
C11 N3 C11 C11 -57.3(6) 7_565 2_565
C11 N3 C11 C11 57.4(6) 8 2_565
Zn1 N3 C11 C11 180.000(4) . 2_565
N3 C11 C12 C13 -2.0(19) . .
C11 C11 C12 C13 -1.2(12) 2_565 .
C11 C12 C13 C12 -60.8(11) . 8
C11 C12 C13 C12 0.7(7) . 2_565
C11 C12 C13 C12 63.5(11) . 7_565
C11 C12 C13 C14 -179.3(7) . .
C12 C13 C14 C15 -178.7(11) 8 8
C12 C13 C14 C15 92.9(11) 2_565 8
C12 C13 C14 C15 1.3(11) 7_565 8
C12 C13 C14 C15 -87.1(11) . 8
C12 C13 C14 C15 1.3(11) 8 7_565
C12 C13 C14 C15 -87.1(11) 2_565 7_565
C12 C13 C14 C15 -178.7(11) 7_565 7_565
C12 C13 C14 C15 92.9(11) . 7_565
C12 C13 C14 C15 87.1(11) 8 .
C12 C13 C14 C15 -1.3(11) 2_565 .
C12 C13 C14 C15 -92.9(11) 7_565 .
C12 C13 C14 C15 178.7(11) . .
C12 C13 C14 C15 -92.9(11) 8 2_565
C12 C13 C14 C15 178.7(11) 2_565 2_565
C12 C13 C14 C15 87.1(11) 7_565 2_565
C12 C13 C14 C15 -1.3(11) . 2_565
C18 N4 C15 C14 171(2) . .
Mn1 N4 C15 C14 6(3) . .
C18 N4 C15 C16 -16(3) . .
Mn1 N4 C15 C16 179.6(17) . .
C18 N4 C15 C15 121.7(18) . 7_565
Mn1 N4 C15 C15 -43.0(15) . 7_565
C18 N4 C15 C15 -147.7(18) . 8
Mn1 N4 C15 C15 47.5(15) . 8
C15 C14 C15 N4 60(2) 8 .
C15 C14 C15 N4 -70(2) 7_565 .
C15 C14 C15 N4 -3.2(16) 2_565 .
C13 C14 C15 N4 176.8(16) . .
C15 C14 C15 C16 -112(2) 8 .
C15 C14 C15 C16 117(2) 7_565 .
C15 C14 C15 C16 -176(3) 2_565 .
C13 C14 C15 C16 4(3) . .
C15 C14 C15 C15 130.0(8) 8 7_565
C15 C14 C15 C15 66.6(8) 2_565 7_565
C13 C14 C15 C15 -113.4(8) . 7_565
C15 C14 C15 C15 -130.0(8) 7_565 8
C15 C14 C15 C15 -63.4(9) 2_565 8
C13 C14 C15 C15 116.6(9) . 8
N4 C15 C16 C17 9(3) . .
C14 C15 C16 C17 -177.5(19) . .
C15 C15 C16 C17 -109.9(19) 7_565 .
C15 C15 C16 C17 120.4(19) 8 .
C15 C16 C17 C18 2(3) . .
C15 N4 C18 C19 162.3(19) . .
Mn1 N4 C18 C19 -32(3) . .
C15 N4 C18 C17 17(3) . .
Mn1 N4 C18 C17 -178.0(15) . .
C16 C17 C18 N4 -11(3) . .
C16 C17 C18 C19 -149(3) . .
N4 C18 C19 C18 64(5) . 6
C17 C18 C19 C18 -158(2) . 6
N4 C18 C19 C20 -174(5) . .
C17 C18 C19 C20 -37(5) . .
C18 C19 C20 C21 -70(2) . .
C18 C19 C20 C21 70(2) 6 .
C18 C19 C20 C25 110(2) . .
C18 C19 C20 C25 -110(2) 6 .
C25 C20 C21 C22 0.0 . .
C19 C20 C21 C22 180.0 . .
C25 C20 C21 F1 180.0 . .
C19 C20 C21 F1 0.0 . .
C20 C21 C22 C23 0.0 . .
F1 C21 C22 C23 180.0 . .
C20 C21 C22 F2 180.0 . .
F1 C21 C22 F2 0.0 . .
C21 C22 C23 C24 0.0 . .
F2 C22 C23 C24 180.0 . .
C21 C22 C23 F3 180.0 . .
F2 C22 C23 F3 0.0 . .
C22 C23 C24 C25 0.0 . .
F3 C23 C24 C25 180.0 . .
C22 C23 C24 F4 180.0 . .
F3 C23 C24 F4 0.0 . .
C23 C24 C25 C20 0.0 . .
F4 C24 C25 C20 180.0 . .
C23 C24 C25 F5 180.0 . .
F4 C24 C25 F5 0.0 . .
C21 C20 C25 C24 0.0 . .
C19 C20 C25 C24 180.0 . .
C21 C20 C25 F5 180.0 . .
C19 C20 C25 F5 0.0 . .
